data_2234193
loop_
_publ_author_name
'Li, Dong-Feng'
'Zhu, Xiao-Fei'
'Guan, Shuang'
'Hou, Rui-Bin'

_publ_section_title
;
 1-(1,3-Benzothiazol-2-yl)-3-phenyl-2-pyrazoline
;
_journal_coeditor_code GK2466
_journal_issue 4
_journal_name_full 'Acta Crystallographica Section E'
_journal_page_first o1248
_journal_paper_doi 10.1107/S1600536812013219
_journal_volume 68
_journal_year 2012
_chemical_formula_iupac 'C16 H13 N3 S'
_chemical_formula_moiety 'C16 H13 N3 S'
_chemical_formula_sum 'C16 H13 N3 S'
_chemical_formula_weight 279.35
_chemical_name_systematic
;
1-(1,3-Benzothiazol-2-yl)-3-phenyl-2-pyrazoline
;
_space_group_IT_number 14
_symmetry_cell_setting monoclinic
_symmetry_space_group_name_Hall '-P 2ybc'
_symmetry_space_group_name_H-M 'P 1 21/c 1'
_atom_sites_solution_hydrogens geom
_atom_sites_solution_primary direct
_atom_sites_solution_secondary difmap
_cell_angle_alpha 90.00
_cell_angle_beta 119.96(2)
_cell_angle_gamma 90.00
_cell_formula_units_Z 4
_cell_length_a 16.946(8)
_cell_length_b 5.449(3)
_cell_length_c 17.306(11)
_cell_measurement_reflns_used 8759
_cell_measurement_temperature 288(2)
_cell_measurement_theta_max 27.63
_cell_measurement_theta_min 3.62
_cell_volume 1384.5(14)
_computing_cell_refinement 'RAPID-AUTO (Rigaku, 1998)'
_computing_data_collection 'RAPID-AUTO (Rigaku, 1998)'
_computing_data_reduction
;
CrystalStructure (MSC & Rigaku, 2002)
;
_computing_molecular_graphics 'SHELXTL (Sheldrick, 2008)'
_computing_publication_material 'SHELXL97 (Sheldrick, 2008)'
_computing_structure_refinement 'SHELXL97 (Sheldrick, 2008)'
_computing_structure_solution 'SHELXS97 (Sheldrick, 2008)'
_diffrn_ambient_temperature 288(2)
_diffrn_measured_fraction_theta_full 0.993
_diffrn_measured_fraction_theta_max 0.993
_diffrn_measurement_device_type 'Rigaku R-AXIS RAPID'
_diffrn_measurement_method '\w scans'
_diffrn_radiation_monochromator graphite
_diffrn_radiation_source 'fine-focus sealed tube'
_diffrn_radiation_type MoK\a
_diffrn_radiation_wavelength 0.71073
_diffrn_reflns_av_R_equivalents 0.0279
_diffrn_reflns_av_sigmaI/netI 0.0264
_diffrn_reflns_limit_h_max 21
_diffrn_reflns_limit_h_min -21
_diffrn_reflns_limit_k_max 6
_diffrn_reflns_limit_k_min -7
_diffrn_reflns_limit_l_max 22
_diffrn_reflns_limit_l_min -22
_diffrn_reflns_number 11972
_diffrn_reflns_theta_full 27.47
_diffrn_reflns_theta_max 27.47
_diffrn_reflns_theta_min 3.62
_diffrn_standards_decay_% 0
_diffrn_standards_interval_count 0
_diffrn_standards_interval_time 0
_diffrn_standards_number 0
_exptl_absorpt_coefficient_mu 0.226
_exptl_absorpt_correction_T_max 0.938
_exptl_absorpt_correction_T_min 0.887
_exptl_absorpt_correction_type multi-scan
_exptl_absorpt_process_details '(ABSCOR; Higashi, 1995)'
_exptl_crystal_colour colorless
_exptl_crystal_density_diffrn 1.340
_exptl_crystal_density_method 'not measured'
_exptl_crystal_description block
_exptl_crystal_F_000 584
_exptl_crystal_size_max 0.54
_exptl_crystal_size_mid 0.30
_exptl_crystal_size_min 0.28
_refine_diff_density_max 0.201
_refine_diff_density_min -0.204
_refine_ls_extinction_method none
_refine_ls_goodness_of_fit_ref 1.138
_refine_ls_hydrogen_treatment constr
_refine_ls_matrix_type full
_refine_ls_number_parameters 181
_refine_ls_number_reflns 3141
_refine_ls_number_restraints 0
_refine_ls_restrained_S_all 1.138
_refine_ls_R_factor_all 0.0570
_refine_ls_R_factor_gt 0.0387
_refine_ls_shift/su_max 0.000
_refine_ls_shift/su_mean 0.000
_refine_ls_structure_factor_coef Fsqd
_refine_ls_weighting_details 'calc w=1/[\s^2^(Fo^2^)+(0.0607P)^2^+0.0076P] where P=(Fo^2^+2Fc^2^)/3'
_refine_ls_weighting_scheme calc
_refine_ls_wR_factor_gt 0.1080
_refine_ls_wR_factor_ref 0.1159
_reflns_number_gt 2227
_reflns_number_total 3141
_reflns_threshold_expression I>2sigma(I)
_cod_data_source_file gk2466.cif
_cod_data_source_block I
_cod_original_cell_volume 1384.4(14)
_cod_original_sg_symbol_H-M 'P 21/c'
_cod_database_code 2234193
_cod_database_fobs_code 2234193

loop_
_symmetry_equiv_pos_as_xyz
'x, y, z'
'-x, y+1/2, -z+1/2'
'-x, -y, -z'
'x, -y-1/2, z-1/2'

loop_
_atom_site_type_symbol
_atom_site_label
_atom_site_fract_x
_atom_site_fract_y
_atom_site_fract_z
_atom_site_U_iso_or_equiv
_atom_site_adp_type
_atom_site_calc_flag
_atom_site_refinement_flags
_atom_site_occupancy
_atom_site_symmetry_multiplicity
S S1 0.50225(3) -0.17993(8) 0.32651(3) 0.05497(16) Uani d . 1 1
N N1 0.43537(9) 0.1902(2) 0.37317(10) 0.0552(4) Uani d . 1 1
N N2 0.59086(9) 0.1280(3) 0.46547(10) 0.0569(4) Uani d . 1 1
N N3 0.66870(9) 0.0055(2) 0.48121(9) 0.0541(3) Uani d . 1 1
C C1 0.38592(10) -0.1199(3) 0.26333(11) 0.0502(4) Uani d . 1 1
C C2 0.32007(12) -0.2465(4) 0.18951(13) 0.0617(5) Uani d . 1 1
H H2 0.3354 -0.3833 0.1677 0.074 Uiso calc R 1 1
C C3 0.23125(12) -0.1641(4) 0.14930(13) 0.0678(5) Uani d . 1 1
H H3 0.1862 -0.2452 0.0994 0.081 Uiso calc R 1 1
C C4 0.20868(12) 0.0380(4) 0.18261(13) 0.0690(5) Uani d . 1 1
H H4 0.1485 0.0913 0.1544 0.083 Uiso calc R 1 1
C C5 0.27335(12) 0.1621(3) 0.25656(13) 0.0629(5) Uani d . 1 1
H H5 0.2570 0.2966 0.2786 0.075 Uiso calc R 1 1
C C6 0.36345(10) 0.0836(3) 0.29788(11) 0.0509(4) Uani d . 1 1
C C7 0.50936(10) 0.0702(3) 0.39398(11) 0.0499(4) Uani d . 1 1
C C8 0.60831(11) 0.3438(3) 0.52172(12) 0.0554(4) Uani d . 1 1
H H8A 0.5770 0.3329 0.5557 0.066 Uiso calc R 1 1
H H8B 0.5901 0.4934 0.4867 0.066 Uiso calc R 1 1
C C9 0.71109(11) 0.3312(3) 0.58214(12) 0.0568(4) Uani d . 1 1
H H9A 0.7402 0.4805 0.5784 0.068 Uiso calc R 1 1
H H9B 0.7274 0.3038 0.6437 0.068 Uiso calc R 1 1
C C10 0.73713(11) 0.1147(3) 0.54526(11) 0.0493(4) Uani d . 1 1
C C11 0.83120(11) 0.0387(3) 0.57541(12) 0.0546(4) Uani d . 1 1
C C12 0.85070(13) -0.1548(4) 0.53559(14) 0.0704(5) Uani d . 1 1
H H12 0.8037 -0.2453 0.4906 0.085 Uiso calc R 1 1
C C13 0.94034(15) -0.2128(5) 0.56296(17) 0.0892(7) Uani d . 1 1
H H13 0.9533 -0.3426 0.5362 0.107 Uiso calc R 1 1
C C14 1.01079(15) -0.0798(5) 0.62958(18) 0.0935(7) Uani d . 1 1
H H14 1.0709 -0.1183 0.6471 0.112 Uiso calc R 1 1
C C15 0.99182(13) 0.1075(5) 0.66937(17) 0.0882(7) Uani d . 1 1
H H15 1.0392 0.1961 0.7147 0.106 Uiso calc R 1 1
C C16 0.90289(12) 0.1677(4) 0.64329(14) 0.0725(5) Uani d . 1 1
H H16 0.8909 0.2958 0.6714 0.087 Uiso calc R 1 1

loop_
_atom_site_aniso_label
_atom_site_aniso_U_11
_atom_site_aniso_U_22
_atom_site_aniso_U_33
_atom_site_aniso_U_12
_atom_site_aniso_U_13
_atom_site_aniso_U_23
S1 0.0594(3) 0.0536(3) 0.0590(3) 0.00083(18) 0.0349(2) -0.00678(19)
N1 0.0564(8) 0.0489(8) 0.0602(9) -0.0009(6) 0.0290(7) -0.0076(6)
N2 0.0519(7) 0.0566(8) 0.0600(9) 0.0041(6) 0.0262(7) -0.0112(7)
N3 0.0600(8) 0.0525(8) 0.0543(8) 0.0057(6) 0.0318(7) -0.0010(6)
C1 0.0578(9) 0.0483(9) 0.0526(9) -0.0047(7) 0.0336(8) -0.0014(7)
C2 0.0682(11) 0.0625(10) 0.0650(12) -0.0099(8) 0.0413(9) -0.0154(9)
C3 0.0627(10) 0.0779(13) 0.0625(12) -0.0164(9) 0.0311(9) -0.0172(9)
C4 0.0552(10) 0.0773(13) 0.0703(13) -0.0026(9) 0.0281(9) -0.0058(10)
C5 0.0601(9) 0.0554(11) 0.0721(12) 0.0015(8) 0.0322(9) -0.0074(9)
C6 0.0569(9) 0.0448(9) 0.0544(10) -0.0052(7) 0.0304(8) -0.0018(7)
C7 0.0570(9) 0.0450(9) 0.0533(10) -0.0026(7) 0.0317(8) -0.0020(7)
C8 0.0613(9) 0.0485(9) 0.0548(10) 0.0041(7) 0.0279(8) -0.0052(7)
C9 0.0593(9) 0.0516(10) 0.0588(11) 0.0004(7) 0.0291(8) -0.0049(8)
C10 0.0564(9) 0.0482(9) 0.0478(9) 0.0045(7) 0.0294(7) 0.0060(7)
C11 0.0592(9) 0.0552(10) 0.0550(10) 0.0082(8) 0.0327(8) 0.0117(8)
C12 0.0716(11) 0.0737(13) 0.0710(13) 0.0159(9) 0.0393(10) 0.0026(10)
C13 0.0864(15) 0.0968(17) 0.0963(18) 0.0324(13) 0.0546(14) 0.0062(14)
C14 0.0644(12) 0.118(2) 0.1009(19) 0.0243(13) 0.0430(13) 0.0210(16)
C15 0.0573(11) 0.0989(16) 0.0930(17) 0.0079(11) 0.0259(11) 0.0044(14)
C16 0.0586(10) 0.0765(13) 0.0736(14) 0.0073(9) 0.0264(10) 0.0004(10)

loop_
_atom_type_symbol
_atom_type_description
_atom_type_scat_dispersion_real
_atom_type_scat_dispersion_imag
_atom_type_scat_source
C C 0.0033 0.0016 'International Tables Vol C Tables 4.2.6.8 and 6.1.1.4'
H H 0.0000 0.0000 'International Tables Vol C Tables 4.2.6.8 and 6.1.1.4'
N N 0.0061 0.0033 'International Tables Vol C Tables 4.2.6.8 and 6.1.1.4'
S S 0.1246 0.1234 'International Tables Vol C Tables 4.2.6.8 and 6.1.1.4'

loop_
_geom_angle_atom_site_label_1
_geom_angle_atom_site_label_2
_geom_angle_atom_site_label_3
_geom_angle
C1 S1 C7 87.26(8)
C7 N1 C6 108.86(14)
C7 N2 N3 120.46(14)
C7 N2 C8 124.87(14)
N3 N2 C8 113.78(13)
C10 N3 N2 108.00(14)
C2 C1 C6 121.40(15)
C2 C1 S1 128.44(14)
C6 C1 S1 110.15(12)
C3 C2 C1 118.38(17)
C3 C2 H2 120.8
C1 C2 H2 120.8
C2 C3 C4 120.52(17)
C2 C3 H3 119.7
C4 C3 H3 119.7
C5 C4 C3 121.41(17)
C5 C4 H4 119.3
C3 C4 H4 119.3
C4 C5 C6 119.12(16)
C4 C5 H5 120.4
C6 C5 H5 120.4
N1 C6 C5 125.20(15)
N1 C6 C1 115.65(14)
C5 C6 C1 119.14(15)
N1 C7 N2 122.74(15)
N1 C7 S1 118.07(12)
N2 C7 S1 119.18(12)
N2 C8 C9 101.73(12)
N2 C8 H8A 111.4
C9 C8 H8A 111.4
N2 C8 H8B 111.4
C9 C8 H8B 111.4
H8A C8 H8B 109.3
C10 C9 C8 102.76(13)
C10 C9 H9A 111.2
C8 C9 H9A 111.2
C10 C9 H9B 111.2
C8 C9 H9B 111.2
H9A C9 H9B 109.1
N3 C10 C11 121.95(15)
N3 C10 C9 113.54(13)
C11 C10 C9 124.44(15)
C12 C11 C16 118.72(16)
C12 C11 C10 121.59(17)
C16 C11 C10 119.65(16)
C13 C12 C11 119.8(2)
C13 C12 H12 120.1
C11 C12 H12 120.1
C14 C13 C12 120.7(2)
C14 C13 H13 119.7
C12 C13 H13 119.7
C15 C14 C13 119.6(2)
C15 C14 H14 120.2
C13 C14 H14 120.2
C14 C15 C16 120.7(2)
C14 C15 H15 119.7
C16 C15 H15 119.7
C15 C16 C11 120.6(2)
C15 C16 H16 119.7
C11 C16 H16 119.7

loop_
_geom_bond_atom_site_label_1
_geom_bond_atom_site_label_2
_geom_bond_distance
S1 C1 1.7424(18)
S1 C7 1.7591(18)
N1 C7 1.296(2)
N1 C6 1.391(2)
N2 C7 1.353(2)
N2 N3 1.3788(18)
N2 C8 1.459(2)
N3 C10 1.282(2)
C1 C2 1.389(2)
C1 C6 1.400(2)
C2 C3 1.380(3)
C2 H2 0.9300
C3 C4 1.382(3)
C3 H3 0.9300
C4 C5 1.377(2)
C4 H4 0.9300
C5 C6 1.391(2)
C5 H5 0.9300
C8 C9 1.521(2)
C8 H8A 0.9700
C8 H8B 0.9700
C9 C10 1.508(2)
C9 H9A 0.9700
C9 H9B 0.9700
C10 C11 1.468(2)
C11 C12 1.387(3)
C11 C16 1.387(3)
C12 C13 1.383(3)
C12 H12 0.9300
C13 C14 1.380(3)
C13 H13 0.9300
C14 C15 1.356(4)
C14 H14 0.9300
C15 C16 1.379(3)
C15 H15 0.9300
C16 H16 0.9300

loop_
_geom_hbond_atom_site_label_D
_geom_hbond_atom_site_label_H
_geom_hbond_atom_site_label_A
_geom_hbond_site_symmetry_A
_geom_hbond_distance_DH
_geom_hbond_distance_HA
_geom_hbond_distance_DA
_geom_hbond_angle_DHA
C2 H2 N3 2_645 0.93 2.61 3.340(3) 135

loop_
_geom_torsion_atom_site_label_1
_geom_torsion_atom_site_label_2
_geom_torsion_atom_site_label_3
_geom_torsion_atom_site_label_4
_geom_torsion
C7 N2 N3 C10 171.82(15)
C8 N2 N3 C10 2.14(19)
C7 S1 C1 C2 -178.47(17)
C7 S1 C1 C6 0.79(12)
C6 C1 C2 C3 1.2(3)
S1 C1 C2 C3 -179.59(14)
C1 C2 C3 C4 -0.7(3)
C2 C3 C4 C5 -0.3(3)
C3 C4 C5 C6 0.7(3)
C7 N1 C6 C5 179.52(15)
C7 N1 C6 C1 0.2(2)
C4 C5 C6 N1 -179.49(17)
C4 C5 C6 C1 -0.2(3)
C2 C1 C6 N1 178.56(15)
S1 C1 C6 N1 -0.76(18)
C2 C1 C6 C5 -0.8(3)
S1 C1 C6 C5 179.88(13)
C6 N1 C7 N2 -178.85(15)
C6 N1 C7 S1 0.47(18)
N3 N2 C7 N1 -175.46(14)
C8 N2 C7 N1 -7.0(3)
N3 N2 C7 S1 5.2(2)
C8 N2 C7 S1 173.69(13)
C1 S1 C7 N1 -0.77(13)
C1 S1 C7 N2 178.58(14)
C7 N2 C8 C9 -173.15(16)
N3 N2 C8 C9 -4.01(18)
N2 C8 C9 C10 3.99(16)
N2 N3 C10 C11 -176.45(14)
N2 N3 C10 C9 0.87(19)
C8 C9 C10 N3 -3.27(19)
C8 C9 C10 C11 173.97(15)
N3 C10 C11 C12 0.4(3)
C9 C10 C11 C12 -176.66(16)
N3 C10 C11 C16 178.12(17)
C9 C10 C11 C16 1.1(2)
C16 C11 C12 C13 -1.0(3)
C10 C11 C12 C13 176.74(18)
C11 C12 C13 C14 0.0(3)
C12 C13 C14 C15 0.9(4)
C13 C14 C15 C16 -0.6(4)
C14 C15 C16 C11 -0.4(4)
C12 C11 C16 C15 1.3(3)
C10 C11 C16 C15 -176.54(18)

loop_
_cod_related_entry_id
_cod_related_entry_database
_cod_related_entry_code
1 ChemSpider 30657592
